data_1548367
loop_
_publ_author_name
'Gang Liao'
'Xue-Song Yin'
'Kai Chen'
'Qi Zhang'
'Shuo-Qing Zhang'
'Bing-Feng Shi'

_publ_section_title
;
 Stereoselective alkoxycarbonylation of unactivated C(sp3)-H bonds with
 alkyl chloroformates via Pd(II)/Pd(IV) catalysis
;
_journal_name_full 'Nature Communications'
_journal_page_first 12901
_journal_paper_doi 10.1038/ncomms12901
_journal_volume 7
_journal_year 2016
_chemical_absolute_configuration unk
_chemical_formula_moiety 'C29 H22 F N3 O5'
_chemical_formula_sum 'C29 H22 F N3 O5'
_chemical_formula_weight 511.50
_space_group_crystal_system orthorhombic
_space_group_IT_number 19
_space_group_name_Hall 'P 2ac 2ab'
_space_group_name_H-M_alt 'P 21 21 21'
_symmetry_space_group_name_Hall 'P 2ac 2ab'
_symmetry_space_group_name_H-M 'P 21 21 21'
_atom_sites_solution_hydrogens geom
_atom_sites_solution_primary direct
_atom_sites_solution_secondary difmap
_cell_angle_alpha 90.00
_cell_angle_beta 90.00
_cell_angle_gamma 90.00
_cell_formula_units_Z 4
_cell_length_a 7.7205(4)
_cell_length_b 14.3320(9)
_cell_length_c 22.2820(10)
_cell_measurement_reflns_used 4142
_cell_measurement_temperature 293(2)
_cell_measurement_theta_max 29.5588
_cell_measurement_theta_min 3.0829
_cell_volume 2465.5(2)
_computing_cell_refinement
;
CrysAlisPro, Agilent Technologies,
Version 1.171.35.11 (release 16-05-2011 CrysAlis171 .NET)
(compiled May 16 2011,17:55:39)
;
_computing_data_collection
;
CrysAlisPro, Agilent Technologies,
Version 1.171.35.11 (release 16-05-2011 CrysAlis171 .NET)
(compiled May 16 2011,17:55:39)
;
_computing_data_reduction
;
CrysAlisPro, Agilent Technologies,
Version 1.171.35.11 (release 16-05-2011 CrysAlis171 .NET)
(compiled May 16 2011,17:55:39)
;
_computing_molecular_graphics 'Olex2 (Dolomanov et al., 2009)'
_computing_publication_material 'Olex2 (Dolomanov et al., 2009)'
_computing_structure_refinement 'ShelXL (Sheldrick, 2008)'
_computing_structure_solution 'ShelXS (Sheldrick, 2008)'
_diffrn_ambient_temperature 293.15
_diffrn_detector_area_resol_mean 10.3592
_diffrn_measured_fraction_theta_full 0.997
_diffrn_measured_fraction_theta_max 0.997
_diffrn_measurement_device_type 'Xcalibur, Atlas, Gemini ultra'
_diffrn_measurement_method '\w scans'
_diffrn_orient_matrix_UB_11 0.0383119000
_diffrn_orient_matrix_UB_12 -0.0038010000
_diffrn_orient_matrix_UB_13 -0.0288399000
_diffrn_orient_matrix_UB_21 0.0355007000
_diffrn_orient_matrix_UB_22 -0.0438852000
_diffrn_orient_matrix_UB_23 0.0080709000
_diffrn_orient_matrix_UB_31 -0.0755906000
_diffrn_orient_matrix_UB_32 -0.0225383000
_diffrn_orient_matrix_UB_33 -0.0108022000
_diffrn_radiation_monochromator graphite
_diffrn_radiation_type MoK\a
_diffrn_radiation_wavelength 0.71073
_diffrn_reflns_av_R_equivalents 0.0461
_diffrn_reflns_av_unetI/netI 0.0249
_diffrn_reflns_limit_h_max 9
_diffrn_reflns_limit_h_min -9
_diffrn_reflns_limit_k_max 17
_diffrn_reflns_limit_k_min -11
_diffrn_reflns_limit_l_max 26
_diffrn_reflns_limit_l_min -23
_diffrn_reflns_number 16514
_diffrn_reflns_theta_full 25.35
_diffrn_reflns_theta_max 25.35
_diffrn_reflns_theta_min 3.09
_diffrn_source 'Enhance (Mo) X-ray Source'
_exptl_absorpt_coefficient_mu 0.101
_exptl_absorpt_correction_T_max 1.00000
_exptl_absorpt_correction_T_min 0.92233
_exptl_absorpt_correction_type multi-scan
_exptl_absorpt_process_details
;
CrysAlisPro, Agilent Technologies,
Version 1.171.35.11 (release 16-05-2011 CrysAlis171 .NET)
(compiled May 16 2011,17:55:39)
Empirical absorption correction using spherical harmonics,
 implemented in SCALE3 ABSPACK scaling algorithm.
;
_exptl_crystal_colour yellow
_exptl_crystal_colour_primary yellow
_exptl_crystal_density_diffrn 1.378
_exptl_crystal_density_method 'not measured'
_exptl_crystal_description block
_exptl_crystal_F_000 1064
_exptl_crystal_size_max 0.49
_exptl_crystal_size_mid 0.46
_exptl_crystal_size_min 0.4
_refine_diff_density_max 0.160
_refine_diff_density_min -0.146
_refine_diff_density_rms 0.033
_refine_ls_abs_structure_details 'Flack H D (1983), Acta Cryst. A39, 876-881'
_refine_ls_abs_structure_Flack 0.1(14)
_refine_ls_extinction_method none
_refine_ls_goodness_of_fit_ref 1.057
_refine_ls_hydrogen_treatment constr
_refine_ls_matrix_type full
_refine_ls_number_parameters 344
_refine_ls_number_reflns 2585
_refine_ls_number_restraints 0
_refine_ls_restrained_S_all 1.057
_refine_ls_R_factor_all 0.0512
_refine_ls_R_factor_gt 0.0369
_refine_ls_shift/su_max 0.000
_refine_ls_shift/su_mean 0.000
_refine_ls_structure_factor_coef Fsqd
_refine_ls_weighting_details 'calc w=1/[\s^2^(Fo^2^)+(0.0480P)^2^+0.3592P] where P=(Fo^2^+2Fc^2^)/3'
_refine_ls_weighting_scheme calc
_refine_ls_wR_factor_gt 0.0878
_refine_ls_wR_factor_ref 0.0983
_reflns_number_gt 2103
_reflns_number_total 2585
_reflns_threshold_expression >2sigma(I)
_cod_data_source_file ncomms12901-s6.cif
_cod_data_source_block 160608_lg3_157_1
_cod_database_code 1548367
_chemical_oxdiff_formula 'c10 h10 n2 o8'
_reflns_odcompleteness_completeness 99.62
_reflns_odcompleteness_iscentric 1
_reflns_odcompleteness_theta 26.32
_olex2_refinement_description
;
1. Fixed Uiso
 At 1.2 times of:
  All C(H) groups, All C(H,H) groups, All N(H) groups
 At 1.5 times of:
  All C(H,H,H) groups
2.a Ternary CH refined with riding coordinates:
 C9(H9), C20(H20)
2.b Secondary CH2 refined with riding coordinates:
 C28(H28A,H28B)
2.c Aromatic/amide H refined with riding coordinates:
 N2(H2), C1(H1), C2(H2A), C3(H3), C4(H4), C12(H12), C13(H13), C14(H14),
 C17(H17), C18(H18), C19(H19), C22(H22), C24(H24), C25(H25), C26(H26)
2.d Idealised Me refined as rotating group:
 C29(H29A,H29B,H29C)
;

loop_
_space_group_symop_id
_space_group_symop_operation_xyz
1 'x, y, z'
2 '-x+1/2, -y, z+1/2'
3 'x+1/2, -y+1/2, -z'
4 '-x, y+1/2, -z+1/2'

loop_
_atom_site_label
_atom_site_type_symbol
_atom_site_fract_x
_atom_site_fract_y
_atom_site_fract_z
_atom_site_U_iso_or_equiv
_atom_site_adp_type
_atom_site_occupancy
_atom_site_calc_flag
_atom_site_disorder_assembly
_atom_site_disorder_group
_atom_site_refinement_flags_posn
F1 F 0.9988(3) 0.2050(2) 0.24949(10) 0.0886(7) Uani 1 d . . .
O1 O 0.6630(3) -0.06047(17) 0.22320(9) 0.0616(6) Uani 1 d . . .
O2 O 0.1531(3) 0.02759(17) 0.13710(9) 0.0596(6) Uani 1 d . . .
O3 O 0.4292(3) 0.03499(14) 0.01196(8) 0.0575(6) Uani 1 d . . .
O4 O 0.7655(3) 0.13324(15) 0.04791(9) 0.0530(5) Uani 1 d . . .
O5 O 0.5582(2) 0.24263(14) 0.04078(8) 0.0452(5) Uani 1 d . . .
N1 N 0.4281(3) -0.01736(16) 0.16533(9) 0.0397(5) Uani 1 d . . .
N2 N 0.4417(4) -0.11175(16) 0.05170(10) 0.0487(6) Uani 1 d . . .
H2 H 0.4472 -0.1403 0.0856 0.058 Uiso 1 calc . . R
N3 N 0.4308(4) -0.29546(18) 0.06979(11) 0.0608(7) Uani 1 d . . .
C1 C 0.3798(5) -0.0805(2) 0.32394(13) 0.0552(8) Uani 1 d . . .
H1 H 0.4840 -0.0976 0.3417 0.066 Uiso 1 calc . . R
C2 C 0.2267(5) -0.0803(3) 0.35608(15) 0.0669(9) Uani 1 d . . .
H2A H 0.2283 -0.0967 0.3965 0.080 Uiso 1 calc . . R
C3 C 0.0722(5) -0.0565(3) 0.32958(15) 0.0691(10) Uani 1 d . . .
H3 H -0.0287 -0.0575 0.3524 0.083 Uiso 1 calc . . R
C4 C 0.0632(5) -0.0309(2) 0.26959(14) 0.0596(8) Uani 1 d . . .
H4 H -0.0415 -0.0154 0.2515 0.072 Uiso 1 calc . . R
C5 C 0.2156(4) -0.0296(2) 0.23828(12) 0.0444(7) Uani 1 d . . .
C6 C 0.3718(4) -0.0541(2) 0.26395(12) 0.0436(7) Uani 1 d . . .
C7 C 0.5096(4) -0.0464(2) 0.21848(12) 0.0437(7) Uani 1 d . . .
C8 C 0.2509(4) -0.0025(2) 0.17465(12) 0.0432(7) Uani 1 d . . .
C9 C 0.5224(4) 0.02039(19) 0.11406(11) 0.0394(6) Uani 1 d . . .
H9 H 0.6432 0.0004 0.1181 0.047 Uiso 1 calc . . R
C10 C 0.4555(4) -0.0178(2) 0.05388(12) 0.0449(7) Uani 1 d . . .
C11 C 0.4194(4) -0.1687(2) 0.00069(12) 0.0467(7) Uani 1 d . . .
C12 C 0.4033(5) -0.1365(2) -0.05638(13) 0.0661(10) Uani 1 d . . .
H12 H 0.3992 -0.0726 -0.0637 0.079 Uiso 1 calc . . R
C13 C 0.3927(6) -0.2002(3) -0.10463(14) 0.0760(11) Uani 1 d . . .
H13 H 0.3812 -0.1774 -0.1435 0.091 Uiso 1 calc . . R
C14 C 0.3988(5) -0.2929(3) -0.09579(14) 0.0681(10) Uani 1 d . . .
H14 H 0.3940 -0.3332 -0.1284 0.082 Uiso 1 calc . . R
C15 C 0.4126(4) -0.3292(2) -0.03714(13) 0.0526(8) Uani 1 d . . .
C16 C 0.4202(4) -0.2662(2) 0.01146(12) 0.0462(7) Uani 1 d . . .
C17 C 0.4307(7) -0.3860(2) 0.07935(16) 0.0821(13) Uani 1 d . . .
H17 H 0.4339 -0.4067 0.1189 0.098 Uiso 1 calc . . R
C18 C 0.4262(6) -0.4532(3) 0.03382(17) 0.0828(12) Uani 1 d . . .
H18 H 0.4286 -0.5165 0.0432 0.099 Uiso 1 calc . . R
C19 C 0.4183(5) -0.4249(2) -0.02381(16) 0.0645(9) Uani 1 d . . .
H19 H 0.4166 -0.4686 -0.0546 0.077 Uiso 1 calc . . R
C20 C 0.5214(4) 0.12771(19) 0.11486(11) 0.0408(6) Uani 1 d . . .
H20 H 0.4018 0.1493 0.1099 0.049 Uiso 1 calc . . R
C21 C 0.5906(4) 0.16452(19) 0.17463(11) 0.0431(7) Uani 1 d . . .
C22 C 0.7671(4) 0.1680(2) 0.18552(13) 0.0491(7) Uani 1 d . . .
H22 H 0.8454 0.1496 0.1561 0.059 Uiso 1 calc . . R
C23 C 0.8251(5) 0.1991(2) 0.24055(15) 0.0592(9) Uani 1 d . . .
C24 C 0.7154(5) 0.2234(2) 0.28610(14) 0.0632(10) Uani 1 d . . .
H24 H 0.7577 0.2422 0.3232 0.076 Uiso 1 calc . . R
C25 C 0.5399(6) 0.2191(2) 0.27515(14) 0.0640(10) Uani 1 d . . .
H25 H 0.4623 0.2354 0.3053 0.077 Uiso 1 calc . . R
C26 C 0.4777(5) 0.1904(2) 0.21954(13) 0.0529(8) Uani 1 d . . .
H26 H 0.3589 0.1888 0.2126 0.064 Uiso 1 calc . . R
C27 C 0.6293(4) 0.16557(19) 0.06359(11) 0.0404(6) Uani 1 d . . .
C28 C 0.6442(4) 0.2846(2) -0.01150(12) 0.0498(7) Uani 1 d . . .
H28A H 0.7673 0.2902 -0.0036 0.060 Uiso 1 calc . . R
H28B H 0.5984 0.3467 -0.0181 0.060 Uiso 1 calc . . R
C29 C 0.6172(5) 0.2265(3) -0.06696(13) 0.0625(9) Uani 1 d . . .
H29A H 0.6796 0.1689 -0.0631 0.094 Uiso 1 calc . . GR
H29B H 0.6587 0.2600 -0.1014 0.094 Uiso 1 calc . . GR
H29C H 0.4960 0.2136 -0.0717 0.094 Uiso 1 calc . . GR

loop_
_atom_site_aniso_label
_atom_site_aniso_U_11
_atom_site_aniso_U_22
_atom_site_aniso_U_33
_atom_site_aniso_U_23
_atom_site_aniso_U_13
_atom_site_aniso_U_12
F1 0.0780(14) 0.112(2) 0.0758(13) -0.0039(13) -0.0265(10) -0.0094(13)
O1 0.0474(13) 0.0690(16) 0.0684(14) 0.0159(12) -0.0060(10) 0.0035(12)
O2 0.0501(12) 0.0710(15) 0.0575(13) 0.0076(11) -0.0102(10) 0.0026(12)
O3 0.0820(15) 0.0423(12) 0.0481(11) 0.0033(9) -0.0118(11) -0.0008(12)
O4 0.0495(12) 0.0505(13) 0.0589(12) 0.0036(10) 0.0091(10) 0.0078(11)
O5 0.0464(11) 0.0408(12) 0.0484(10) 0.0059(8) 0.0031(9) 0.0005(9)
N1 0.0393(13) 0.0383(13) 0.0415(12) 0.0015(9) -0.0016(10) -0.0011(11)
N2 0.0726(17) 0.0358(14) 0.0375(12) -0.0013(10) -0.0005(12) -0.0022(12)
N3 0.090(2) 0.0411(15) 0.0517(15) -0.0033(11) -0.0054(14) -0.0004(15)
C1 0.073(2) 0.0425(18) 0.0503(17) 0.0081(13) -0.0067(15) -0.0045(16)
C2 0.091(3) 0.058(2) 0.0518(18) 0.0090(16) 0.0101(19) -0.004(2)
C3 0.077(3) 0.064(2) 0.066(2) 0.0047(17) 0.028(2) -0.006(2)
C4 0.0525(19) 0.057(2) 0.069(2) 0.0053(16) 0.0096(16) -0.0017(17)
C5 0.0473(17) 0.0369(17) 0.0489(16) 0.0002(13) 0.0011(13) -0.0034(13)
C6 0.0499(17) 0.0330(15) 0.0477(16) -0.0001(12) -0.0023(12) -0.0057(13)
C7 0.0439(17) 0.0357(16) 0.0516(16) 0.0030(13) -0.0070(12) -0.0024(13)
C8 0.0428(16) 0.0385(16) 0.0482(16) 0.0005(12) -0.0038(13) -0.0041(13)
C9 0.0418(15) 0.0357(15) 0.0407(13) 0.0001(11) 0.0025(11) 0.0012(12)
C10 0.0520(17) 0.0381(16) 0.0444(15) -0.0001(12) 0.0021(13) -0.0019(14)
C11 0.0561(18) 0.0422(17) 0.0418(15) -0.0047(12) 0.0049(14) -0.0027(15)
C12 0.103(3) 0.054(2) 0.0412(17) -0.0016(14) 0.0019(18) -0.002(2)
C13 0.110(3) 0.079(3) 0.0387(17) -0.0073(16) 0.0029(19) -0.006(2)
C14 0.087(3) 0.067(2) 0.0500(18) -0.0196(16) 0.0037(17) -0.005(2)
C15 0.0510(18) 0.0514(19) 0.0554(18) -0.0155(14) 0.0010(15) -0.0051(15)
C16 0.0476(17) 0.0451(18) 0.0458(16) -0.0073(13) -0.0002(13) -0.0029(14)
C17 0.138(4) 0.045(2) 0.062(2) -0.0003(16) -0.006(2) 0.001(2)
C18 0.126(3) 0.038(2) 0.084(3) -0.0059(17) -0.008(3) 0.000(2)
C19 0.070(2) 0.049(2) 0.075(2) -0.0241(16) -0.0034(17) -0.0045(18)
C20 0.0415(15) 0.0367(15) 0.0442(14) -0.0005(12) 0.0023(12) 0.0013(12)
C21 0.0555(18) 0.0308(15) 0.0429(15) 0.0012(11) 0.0011(13) -0.0042(14)
C22 0.057(2) 0.0443(18) 0.0456(16) 0.0005(13) -0.0011(13) -0.0019(15)
C23 0.067(2) 0.053(2) 0.058(2) 0.0029(16) -0.0136(17) -0.0043(18)
C24 0.095(3) 0.048(2) 0.0471(18) -0.0031(14) -0.0058(18) -0.0053(19)
C25 0.097(3) 0.044(2) 0.0505(19) -0.0055(14) 0.0184(18) 0.0012(19)
C26 0.068(2) 0.0403(18) 0.0507(17) -0.0038(13) 0.0113(15) -0.0018(15)
C27 0.0404(16) 0.0381(16) 0.0428(14) -0.0036(12) -0.0022(11) 0.0003(13)
C28 0.0462(17) 0.0527(19) 0.0506(16) 0.0134(14) 0.0010(13) -0.0062(15)
C29 0.061(2) 0.076(2) 0.0511(18) 0.0051(16) 0.0002(15) -0.0082(18)

loop_
_atom_type_symbol
_atom_type_description
_atom_type_scat_dispersion_real
_atom_type_scat_dispersion_imag
_atom_type_scat_source
C C 0.0033 0.0016 'International Tables Vol C Tables 4.2.6.8 and 6.1.1.4'
H H 0.0000 0.0000 'International Tables Vol C Tables 4.2.6.8 and 6.1.1.4'
F F 0.0171 0.0103 'International Tables Vol C Tables 4.2.6.8 and 6.1.1.4'
N N 0.0061 0.0033 'International Tables Vol C Tables 4.2.6.8 and 6.1.1.4'
O O 0.0106 0.0060 'International Tables Vol C Tables 4.2.6.8 and 6.1.1.4'

loop_
_geom_angle_atom_site_label_1
_geom_angle_atom_site_label_2
_geom_angle_atom_site_label_3
_geom_angle
_geom_angle_site_symmetry_1
_geom_angle_site_symmetry_3
C27 O5 C28 117.1(2) . .
C7 N1 C9 123.1(2) . .
C8 N1 C7 111.0(2) . .
C8 N1 C9 123.2(2) . .
C10 N2 H2 116.0 . .
C10 N2 C11 128.0(2) . .
C11 N2 H2 116.0 . .
C17 N3 C16 117.1(3) . .
C2 C1 H1 121.3 . .
C2 C1 C6 117.4(3) . .
C6 C1 H1 121.3 . .
C1 C2 H2A 119.3 . .
C3 C2 C1 121.3(3) . .
C3 C2 H2A 119.3 . .
C2 C3 H3 119.2 . .
C2 C3 C4 121.5(3) . .
C4 C3 H3 119.2 . .
C3 C4 H4 121.6 . .
C5 C4 C3 116.9(3) . .
C5 C4 H4 121.6 . .
C4 C5 C6 122.5(3) . .
C4 C5 C8 130.1(3) . .
C6 C5 C8 107.4(2) . .
C1 C6 C7 130.5(3) . .
C5 C6 C1 120.4(3) . .
C5 C6 C7 109.1(2) . .
O1 C7 N1 124.3(3) . .
O1 C7 C6 129.6(3) . .
N1 C7 C6 106.1(2) . .
O2 C8 N1 124.3(3) . .
O2 C8 C5 129.5(3) . .
N1 C8 C5 106.2(2) . .
N1 C9 H9 107.2 . .
N1 C9 C10 112.6(2) . .
N1 C9 C20 111.1(2) . .
C10 C9 H9 107.2 . .
C10 C9 C20 111.4(2) . .
C20 C9 H9 107.2 . .
O3 C10 N2 125.3(3) . .
O3 C10 C9 120.2(3) . .
N2 C10 C9 114.3(2) . .
N2 C11 C16 115.7(2) . .
C12 C11 N2 124.7(3) . .
C12 C11 C16 119.6(3) . .
C11 C12 H12 120.1 . .
C11 C12 C13 119.8(3) . .
C13 C12 H12 120.1 . .
C12 C13 H13 119.2 . .
C14 C13 C12 121.7(3) . .
C14 C13 H13 119.2 . .
C13 C14 H14 119.9 . .
C13 C14 C15 120.2(3) . .
C15 C14 H14 119.9 . .
C14 C15 C16 118.6(3) . .
C19 C15 C14 123.9(3) . .
C19 C15 C16 117.5(3) . .
N3 C16 C11 117.6(3) . .
N3 C16 C15 122.4(3) . .
C15 C16 C11 120.0(2) . .
N3 C17 H17 117.9 . .
N3 C17 C18 124.2(3) . .
C18 C17 H17 117.9 . .
C17 C18 H18 120.5 . .
C19 C18 C17 119.0(3) . .
C19 C18 H18 120.5 . .
C15 C19 H19 120.1 . .
C18 C19 C15 119.8(3) . .
C18 C19 H19 120.1 . .
C9 C20 H20 108.6 . .
C21 C20 C9 110.7(2) . .
C21 C20 H20 108.6 . .
C27 C20 C9 110.3(2) . .
C27 C20 H20 108.6 . .
C27 C20 C21 110.0(2) . .
C22 C21 C20 120.6(3) . .
C26 C21 C20 120.3(3) . .
C26 C21 C22 119.0(3) . .
C21 C22 H22 120.4 . .
C23 C22 C21 119.1(3) . .
C23 C22 H22 120.4 . .
F1 C23 C22 118.1(3) . .
F1 C23 C24 119.2(3) . .
C24 C23 C22 122.7(3) . .
C23 C24 H24 121.1 . .
C23 C24 C25 117.8(3) . .
C25 C24 H24 121.1 . .
C24 C25 H25 119.6 . .
C24 C25 C26 120.7(3) . .
C26 C25 H25 119.6 . .
C21 C26 C25 120.5(3) . .
C21 C26 H26 119.7 . .
C25 C26 H26 119.7 . .
O4 C27 O5 124.7(3) . .
O4 C27 C20 124.3(3) . .
O5 C27 C20 111.0(2) . .
O5 C28 H28A 109.4 . .
O5 C28 H28B 109.4 . .
O5 C28 C29 111.2(2) . .
H28A C28 H28B 108.0 . .
C29 C28 H28A 109.4 . .
C29 C28 H28B 109.4 . .
C28 C29 H29A 109.5 . .
C28 C29 H29B 109.5 . .
C28 C29 H29C 109.5 . .
H29A C29 H29B 109.5 . .
H29A C29 H29C 109.5 . .
H29B C29 H29C 109.5 . .

loop_
_geom_bond_atom_site_label_1
_geom_bond_atom_site_label_2
_geom_bond_distance
_geom_bond_site_symmetry_2
F1 C23 1.359(4) .
O1 C7 1.206(3) .
O2 C8 1.207(3) .
O3 C10 1.219(3) .
O4 C27 1.201(3) .
O5 C27 1.334(3) .
O5 C28 1.470(3) .
N1 C7 1.404(3) .
N1 C8 1.400(4) .
N1 C9 1.459(3) .
N2 H2 0.8600 .
N2 C10 1.352(4) .
N2 C11 1.410(3) .
N3 C16 1.368(4) .
N3 C17 1.315(4) .
C1 H1 0.9300 .
C1 C2 1.382(5) .
C1 C6 1.390(4) .
C2 H2A 0.9300 .
C2 C3 1.374(5) .
C3 H3 0.9300 .
C3 C4 1.388(5) .
C4 H4 0.9300 .
C4 C5 1.368(4) .
C5 C6 1.380(4) .
C5 C8 1.495(4) .
C6 C7 1.474(4) .
C9 H9 0.9800 .
C9 C10 1.537(4) .
C9 C20 1.538(4) .
C11 C12 1.359(4) .
C11 C16 1.418(4) .
C12 H12 0.9300 .
C12 C13 1.413(5) .
C13 H13 0.9300 .
C13 C14 1.344(5) .
C14 H14 0.9300 .
C14 C15 1.410(5) .
C15 C16 1.411(4) .
C15 C19 1.405(5) .
C17 H17 0.9300 .
C17 C18 1.399(5) .
C18 H18 0.9300 .
C18 C19 1.348(5) .
C19 H19 0.9300 .
C20 H20 0.9800 .
C20 C21 1.529(4) .
C20 C27 1.515(4) .
C21 C22 1.385(5) .
C21 C26 1.378(4) .
C22 H22 0.9300 .
C22 C23 1.380(4) .
C23 C24 1.367(5) .
C24 H24 0.9300 .
C24 C25 1.378(6) .
C25 H25 0.9300 .
C25 C26 1.391(4) .
C26 H26 0.9300 .
C28 H28A 0.9700 .
C28 H28B 0.9700 .
C28 C29 1.504(4) .
C29 H29A 0.9600 .
C29 H29B 0.9600 .
C29 H29C 0.9600 .

loop_
_geom_torsion_atom_site_label_1
_geom_torsion_atom_site_label_2
_geom_torsion_atom_site_label_3
_geom_torsion_atom_site_label_4
_geom_torsion
_geom_torsion_site_symmetry_1
_geom_torsion_site_symmetry_2
_geom_torsion_site_symmetry_3
_geom_torsion_site_symmetry_4
F1 C23 C24 C25 178.3(3) . . . .
N1 C9 C10 O3 133.9(3) . . . .
N1 C9 C10 N2 -50.2(3) . . . .
N1 C9 C20 C21 54.5(3) . . . .
N1 C9 C20 C27 176.4(2) . . . .
N2 C11 C12 C13 175.9(3) . . . .
N2 C11 C16 N3 4.1(4) . . . .
N2 C11 C16 C15 -175.0(3) . . . .
N3 C17 C18 C19 -1.2(8) . . . .
C1 C2 C3 C4 -0.5(6) . . . .
C1 C6 C7 O1 -0.9(6) . . . .
C1 C6 C7 N1 179.6(3) . . . .
C2 C1 C6 C5 -0.4(4) . . . .
C2 C1 C6 C7 179.4(3) . . . .
C2 C3 C4 C5 -0.7(5) . . . .
C3 C4 C5 C6 1.3(5) . . . .
C3 C4 C5 C8 -177.6(3) . . . .
C4 C5 C6 C1 -0.7(5) . . . .
C4 C5 C6 C7 179.4(3) . . . .
C4 C5 C8 O2 3.0(6) . . . .
C4 C5 C8 N1 -178.0(3) . . . .
C5 C6 C7 O1 179.0(3) . . . .
C5 C6 C7 N1 -0.5(3) . . . .
C6 C1 C2 C3 1.0(5) . . . .
C6 C5 C8 O2 -176.1(3) . . . .
C6 C5 C8 N1 3.0(3) . . . .
C7 N1 C8 O2 175.7(3) . . . .
C7 N1 C8 C5 -3.4(3) . . . .
C7 N1 C9 C10 137.6(3) . . . .
C7 N1 C9 C20 -96.8(3) . . . .
C8 N1 C7 O1 -177.1(3) . . . .
C8 N1 C7 C6 2.5(3) . . . .
C8 N1 C9 C10 -62.7(3) . . . .
C8 N1 C9 C20 63.0(3) . . . .
C8 C5 C6 C1 178.4(3) . . . .
C8 C5 C6 C7 -1.5(3) . . . .
C9 N1 C7 O1 -15.2(5) . . . .
C9 N1 C7 C6 164.4(2) . . . .
C9 N1 C8 O2 13.8(5) . . . .
C9 N1 C8 C5 -165.3(2) . . . .
C9 C20 C21 C22 79.5(3) . . . .
C9 C20 C21 C26 -97.3(3) . . . .
C9 C20 C27 O4 -40.6(4) . . . .
C9 C20 C27 O5 143.2(2) . . . .
C10 N2 C11 C12 -1.8(5) . . . .
C10 N2 C11 C16 176.1(3) . . . .
C10 C9 C20 C21 -179.2(2) . . . .
C10 C9 C20 C27 -57.3(3) . . . .
C11 N2 C10 O3 9.8(5) . . . .
C11 N2 C10 C9 -165.9(3) . . . .
C11 C12 C13 C14 -0.3(6) . . . .
C12 C11 C16 N3 -177.8(3) . . . .
C12 C11 C16 C15 3.1(5) . . . .
C12 C13 C14 C15 1.3(7) . . . .
C13 C14 C15 C16 -0.2(6) . . . .
C13 C14 C15 C19 179.4(4) . . . .
C14 C15 C16 N3 178.9(3) . . . .
C14 C15 C16 C11 -2.0(5) . . . .
C14 C15 C19 C18 -178.0(4) . . . .
C16 N3 C17 C18 2.2(7) . . . .
C16 C11 C12 C13 -1.9(5) . . . .
C16 C15 C19 C18 1.6(6) . . . .
C17 N3 C16 C11 179.8(4) . . . .
C17 N3 C16 C15 -1.2(5) . . . .
C17 C18 C19 C15 -0.8(7) . . . .
C19 C15 C16 N3 -0.7(5) . . . .
C19 C15 C16 C11 178.4(3) . . . .
C20 C9 C10 O3 8.5(4) . . . .
C20 C9 C10 N2 -175.6(3) . . . .
C20 C21 C22 C23 -178.2(3) . . . .
C20 C21 C26 C25 176.4(3) . . . .
C21 C20 C27 O4 81.7(3) . . . .
C21 C20 C27 O5 -94.4(3) . . . .
C21 C22 C23 F1 -177.8(3) . . . .
C21 C22 C23 C24 2.7(5) . . . .
C22 C21 C26 C25 -0.5(5) . . . .
C22 C23 C24 C25 -2.2(5) . . . .
C23 C24 C25 C26 0.3(5) . . . .
C24 C25 C26 C21 1.0(5) . . . .
C26 C21 C22 C23 -1.3(5) . . . .
C27 O5 C28 C29 72.3(3) . . . .
C27 C20 C21 C22 -42.6(4) . . . .
C27 C20 C21 C26 140.6(3) . . . .
C28 O5 C27 O4 6.9(4) . . . .
C28 O5 C27 C20 -176.9(2) . . . .
